data_2228923
loop_
_publ_author_name
'Zhang, Rongxian'
'Chen, Qiuyun'
'Yang, Xiaofei'
'Wu, Xiangyang'

_publ_section_title
;
 Bis(\m-4-amino-3,5-dimethyl-4<i>H</i>-1,2,4-triazole)bis[diiodidozinc(II)]
;
_journal_coeditor_code ZL2313
_journal_issue 1
_journal_name_full 'Acta Crystallographica Section E'
_journal_page_first m26
_journal_paper_doi 10.1107/S160053681004852X
_journal_volume 67
_journal_year 2011
_chemical_formula_iupac '[Zn2 I4 (C4 H8 N4)2]'
_chemical_formula_moiety 'C8 H16 I4 N8 Zn2'
_chemical_formula_sum 'C8 H16 I4 N8 Zn2'
_chemical_formula_weight 862.63
_chemical_name_systematic
;
Bis(\m-4-amino-3,5-dimethyl-4<i>H</i>-1,2,4-triazole)bis[diiodidozinc(II)]
;
_space_group_IT_number 14
_symmetry_cell_setting monoclinic
_symmetry_space_group_name_Hall '-P 2ybc'
_symmetry_space_group_name_H-M 'P 1 21/c 1'
_atom_sites_solution_hydrogens geom
_atom_sites_solution_primary direct
_atom_sites_solution_secondary difmap
_cell_angle_alpha 90.00
_cell_angle_beta 102.598(6)
_cell_angle_gamma 90.00
_cell_formula_units_Z 2
_cell_length_a 7.4674(19)
_cell_length_b 13.442(3)
_cell_length_c 11.412(3)
_cell_measurement_reflns_used 3727
_cell_measurement_temperature 293(2)
_cell_measurement_theta_max 25.3491
_cell_measurement_theta_min 3.0312
_cell_volume 1117.9(5)
_computing_cell_refinement 'CrystalClear (Rigaku, 2000)'
_computing_data_collection 'CrystalClear (Rigaku, 2000)'
_computing_data_reduction 'CrystalClear (Rigaku, 2000)'
_computing_molecular_graphics 'SHELXTL (Sheldrick, 2008)'
_computing_publication_material 'SHELXTL (Sheldrick, 2008)'
_computing_structure_refinement 'SHELXL97 (Sheldrick, 2008)'
_computing_structure_solution 'SHELXS97 (Sheldrick, 2008)'
_diffrn_ambient_temperature 293(2)
_diffrn_detector_area_resol_mean 7.31
_diffrn_measured_fraction_theta_full 0.996
_diffrn_measured_fraction_theta_max 0.996
_diffrn_measurement_device_type 'Rigaku Mercury CCD'
_diffrn_measurement_method \w
_diffrn_radiation_monochromator graphite
_diffrn_radiation_source 'fine-focus sealed tube'
_diffrn_radiation_type MoK\a
_diffrn_radiation_wavelength 0.71070
_diffrn_reflns_av_R_equivalents 0.0297
_diffrn_reflns_av_sigmaI/netI 0.0223
_diffrn_reflns_limit_h_max 8
_diffrn_reflns_limit_h_min -8
_diffrn_reflns_limit_k_max 14
_diffrn_reflns_limit_k_min -16
_diffrn_reflns_limit_l_max 13
_diffrn_reflns_limit_l_min -13
_diffrn_reflns_number 10214
_diffrn_reflns_theta_full 25.35
_diffrn_reflns_theta_max 25.35
_diffrn_reflns_theta_min 3.03
_diffrn_standards_decay_% 0
_diffrn_standards_interval_count 0
_diffrn_standards_interval_time 0
_diffrn_standards_number 0
_exptl_absorpt_coefficient_mu 7.675
_exptl_absorpt_correction_T_max 0.3090
_exptl_absorpt_correction_T_min 0.2067
_exptl_absorpt_correction_type multi-scan
_exptl_absorpt_process_details '(Jacobson, 1998)'
_exptl_crystal_colour Colorless
_exptl_crystal_density_diffrn 2.563
_exptl_crystal_density_method 'not measured'
_exptl_crystal_description Block
_exptl_crystal_F_000 784
_exptl_crystal_size_max 0.30
_exptl_crystal_size_mid 0.20
_exptl_crystal_size_min 0.20
_refine_diff_density_max 1.354
_refine_diff_density_min -1.108
_refine_ls_extinction_method none
_refine_ls_goodness_of_fit_ref 1.038
_refine_ls_hydrogen_treatment mixed
_refine_ls_matrix_type full
_refine_ls_number_parameters 108
_refine_ls_number_reflns 2038
_refine_ls_number_restraints 2
_refine_ls_restrained_S_all 1.037
_refine_ls_R_factor_all 0.0484
_refine_ls_R_factor_gt 0.0397
_refine_ls_shift/su_max 0.000
_refine_ls_shift/su_mean 0.000
_refine_ls_structure_factor_coef Fsqd
_refine_ls_weighting_details 'calc w=1/[\s^2^(Fo^2^)+(0.0483P)^2^+3.5980P] where P=(Fo^2^+2Fc^2^)/3'
_refine_ls_weighting_scheme calc
_refine_ls_wR_factor_gt 0.0932
_refine_ls_wR_factor_ref 0.0984
_reflns_number_gt 1760
_reflns_number_total 2038
_reflns_threshold_expression I>2sigma(I)
_cod_data_source_file zl2313.cif
_cod_data_source_block I
_cod_original_sg_symbol_H-M 'P 21/c'
_cod_database_code 2228923
_cod_database_fobs_code 2228923

loop_
_symmetry_equiv_pos_as_xyz
'x, y, z'
'-x, y+1/2, -z+1/2'
'-x, -y, -z'
'x, -y-1/2, z-1/2'

loop_
_atom_site_type_symbol
_atom_site_label
_atom_site_fract_x
_atom_site_fract_y
_atom_site_fract_z
_atom_site_U_iso_or_equiv
_atom_site_adp_type
_atom_site_calc_flag
_atom_site_refinement_flags
_atom_site_occupancy
_atom_site_disorder_assembly
_atom_site_disorder_group
Zn Zn1 0.42494(9) 0.40526(5) 0.10329(6) 0.0386(2) Uani d . 1 . .
I I1 0.16668(7) 0.43239(4) 0.21514(5) 0.0657(2) Uani d . 1 . .
I I2 0.56923(7) 0.23271(4) 0.13413(6) 0.0743(2) Uani d . 1 . .
N N1 0.6190(7) 0.5117(4) 0.1541(4) 0.0405(12) Uani d . 1 . .
N N2 0.6793(7) 0.5755(4) 0.0763(5) 0.0417(12) Uani d . 1 . .
N N3 0.8344(7) 0.6026(4) 0.2567(4) 0.0387(12) Uani d . 1 . .
N N4 0.9608(9) 0.6397(5) 0.3571(6) 0.0565(15) Uani d D 1 . .
C C1 0.8137(9) 0.6303(5) 0.1401(6) 0.0439(15) Uani d . 1 . .
C C2 0.7150(8) 0.5286(5) 0.2633(5) 0.0391(14) Uani d . 1 . .
C C3 0.9265(11) 0.7049(6) 0.0964(7) 0.060(2) Uani d . 1 . .
H H3A 0.9910 0.6741 0.0418 0.090 Uiso calc R 1 . .
H H3B 1.0133 0.7325 0.1631 0.090 Uiso calc R 1 . .
H H3C 0.8492 0.7569 0.0556 0.090 Uiso calc R 1 . .
C C4 0.7035(11) 0.4766(6) 0.3741(6) 0.0603(19) Uani d . 1 . .
H H4C 0.5954 0.4358 0.3600 0.090 Uiso calc R 1 . .
H H4D 0.6975 0.5244 0.4356 0.090 Uiso calc R 1 . .
H H4E 0.8101 0.4355 0.3993 0.090 Uiso calc R 1 . .
H H4A 1.069(5) 0.632(6) 0.345(7) 0.072 Uiso d D 1 . .
H H4B 0.963(12) 0.7033(17) 0.353(8) 0.072 Uiso d D 1 . .

loop_
_atom_site_aniso_label
_atom_site_aniso_U_11
_atom_site_aniso_U_22
_atom_site_aniso_U_33
_atom_site_aniso_U_12
_atom_site_aniso_U_13
_atom_site_aniso_U_23
Zn1 0.0331(4) 0.0396(4) 0.0418(4) -0.0002(3) 0.0052(3) 0.0039(3)
I1 0.0538(3) 0.0680(4) 0.0837(4) 0.0007(2) 0.0337(3) -0.0101(3)
I2 0.0540(3) 0.0465(3) 0.1169(5) 0.0152(2) 0.0064(3) 0.0084(3)
N1 0.037(3) 0.043(3) 0.040(3) -0.004(2) 0.006(2) 0.007(2)
N2 0.039(3) 0.044(3) 0.039(3) -0.004(2) 0.003(2) 0.001(2)
N3 0.034(3) 0.039(3) 0.038(3) 0.000(2) -0.001(2) -0.005(2)
N4 0.051(4) 0.063(4) 0.048(3) -0.012(3) -0.005(3) -0.015(3)
C1 0.046(4) 0.039(3) 0.042(4) -0.004(3) 0.001(3) -0.006(3)
C2 0.035(3) 0.040(3) 0.040(3) 0.002(3) 0.003(3) -0.002(3)
C3 0.065(5) 0.058(4) 0.054(4) -0.028(4) 0.008(4) -0.005(3)
C4 0.060(5) 0.072(5) 0.046(4) -0.008(4) 0.005(3) 0.008(4)

loop_
_atom_type_symbol
_atom_type_description
_atom_type_scat_dispersion_real
_atom_type_scat_dispersion_imag
_atom_type_scat_source
C C 0.0033 0.0016 'International Tables Vol C Tables 4.2.6.8 and 6.1.1.4'
H H 0.0000 0.0000 'International Tables Vol C Tables 4.2.6.8 and 6.1.1.4'
N N 0.0061 0.0033 'International Tables Vol C Tables 4.2.6.8 and 6.1.1.4'
Zn Zn 0.2839 1.4301 'International Tables Vol C Tables 4.2.6.8 and 6.1.1.4'
I I -0.4742 1.8119 'International Tables Vol C Tables 4.2.6.8 and 6.1.1.4'

loop_
_geom_angle_atom_site_label_1
_geom_angle_atom_site_label_2
_geom_angle_atom_site_label_3
_geom_angle_site_symmetry_1
_geom_angle_site_symmetry_3
_geom_angle
_geom_angle_publ_flag
N1 Zn1 N2 . 3_665 106.8(2) ?
N1 Zn1 I2 . . 110.38(15) ?
N2 Zn1 I2 3_665 . 108.08(15) ?
N1 Zn1 I1 . . 109.00(15) ?
N2 Zn1 I1 3_665 . 108.58(16) ?
I2 Zn1 I1 . . 113.73(3) ?
C2 N1 N2 . . 108.4(5) ?
C2 N1 Zn1 . . 126.9(4) ?
N2 N1 Zn1 . . 124.6(4) ?
C1 N2 N1 . . 107.9(5) ?
C1 N2 Zn1 . 3_665 123.8(4) ?
N1 N2 Zn1 . 3_665 128.2(4) ?
C2 N3 C1 . . 108.8(5) ?
C2 N3 N4 . . 123.4(5) ?
C1 N3 N4 . . 127.8(6) ?
N3 N4 H4A . . 108(6) ?
N3 N4 H4B . . 109(6) ?
H4A N4 H4B . . 94(8) ?
N2 C1 N3 . . 107.2(6) ?
N2 C1 C3 . . 128.0(6) ?
N3 C1 C3 . . 124.8(6) ?
N1 C2 N3 . . 107.7(5) ?
N1 C2 C4 . . 127.9(6) ?
N3 C2 C4 . . 124.4(6) ?
C1 C3 H3A . . 109.5 ?
C1 C3 H3B . . 109.5 ?
H3A C3 H3B . . 109.5 ?
C1 C3 H3C . . 109.5 ?
H3A C3 H3C . . 109.5 ?
H3B C3 H3C . . 109.5 ?
C2 C4 H4C . . 109.5 ?
C2 C4 H4D . . 109.5 ?
H4C C4 H4D . . 109.5 ?
C2 C4 H4E . . 109.5 ?
H4C C4 H4E . . 109.5 ?
H4D C4 H4E . . 109.5 ?

loop_
_geom_bond_atom_site_label_1
_geom_bond_atom_site_label_2
_geom_bond_site_symmetry_2
_geom_bond_distance
_geom_bond_publ_flag
Zn1 N1 . 2.029(5) ?
Zn1 N2 3_665 2.044(5) ?
Zn1 I2 . 2.5493(10) ?
Zn1 I1 . 2.5603(10) ?
N1 C2 . 1.314(8) ?
N1 N2 . 1.378(7) ?
N2 C1 . 1.327(8) ?
N2 Zn1 3_665 2.044(5) ?
N3 C2 . 1.349(8) ?
N3 C1 . 1.358(8) ?
N3 N4 . 1.408(7) ?
N4 H4A . 0.86(2) ?
N4 H4B . 0.86(2) ?
C1 C3 . 1.465(9) ?
C2 C4 . 1.464(9) ?
C3 H3A . 0.9600 ?
C3 H3B . 0.9600 ?
C3 H3C . 0.9600 ?
C4 H4C . 0.9600 ?
C4 H4D . 0.9600 ?
C4 H4E . 0.9600 ?

loop_
_geom_hbond_atom_site_label_D
_geom_hbond_atom_site_label_H
_geom_hbond_atom_site_label_A
_geom_hbond_site_symmetry_A
_geom_hbond_distance_DH
_geom_hbond_distance_HA
_geom_hbond_distance_DA
_geom_hbond_angle_DHA
N4 H4A I2 2_755 0.86(2) 2.98(5) 3.706(7) 144(7)
N4 H4A I1 1_655 0.86(2) 3.23(8) 3.720(7) 119(7)
N4 H4B I1 2_655 0.86(2) 3.27(4) 4.090(7) 161(7)
C3 H3A I1 3_665 0.96 3.24 3.930(8) 129.9
C3 H3B I1 2_655 0.96 3.43 3.888(8) 111.6

loop_
_geom_torsion_atom_site_label_1
_geom_torsion_atom_site_label_2
_geom_torsion_atom_site_label_3
_geom_torsion_atom_site_label_4
_geom_torsion_site_symmetry_1
_geom_torsion_site_symmetry_2
_geom_torsion_site_symmetry_3
_geom_torsion_site_symmetry_4
_geom_torsion
_geom_torsion_publ_flag
N2 Zn1 N1 C2 3_665 . . . 177.2(5) ?
I2 Zn1 N1 C2 . . . . -65.6(5) ?
I1 Zn1 N1 C2 . . . . 60.0(5) ?
N2 Zn1 N1 N2 3_665 . . . -6.8(6) ?
I2 Zn1 N1 N2 . . . . 110.5(4) ?
I1 Zn1 N1 N2 . . . . -124.0(4) ?
C2 N1 N2 C1 . . . . 0.5(7) ?
Zn1 N1 N2 C1 . . . . -176.2(4) ?
C2 N1 N2 Zn1 . . . 3_665 -175.0(4) ?
Zn1 N1 N2 Zn1 . . . 3_665 8.3(7) ?
N1 N2 C1 N3 . . . . -1.3(7) ?
Zn1 N2 C1 N3 3_665 . . . 174.5(4) ?
N1 N2 C1 C3 . . . . 176.7(7) ?
Zn1 N2 C1 C3 3_665 . . . -7.6(10) ?
C2 N3 C1 N2 . . . . 1.6(7) ?
N4 N3 C1 N2 . . . . 179.7(6) ?
C2 N3 C1 C3 . . . . -176.4(7) ?
N4 N3 C1 C3 . . . . 1.7(11) ?
N2 N1 C2 N3 . . . . 0.5(7) ?
Zn1 N1 C2 N3 . . . . 177.1(4) ?
N2 N1 C2 C4 . . . . -177.8(7) ?
Zn1 N1 C2 C4 . . . . -1.2(10) ?
C1 N3 C2 N1 . . . . -1.3(7) ?
N4 N3 C2 N1 . . . . -179.5(6) ?
C1 N3 C2 C4 . . . . 177.1(6) ?
N4 N3 C2 C4 . . . . -1.1(10) ?
